data_4103970
loop_
_publ_author_name
'Sven Krieck'
'Helmar G\"orls'
'Lian Yu'
'Markus Reiher'
'Matthias Westerhausen'

_publ_contact_author
;
      Matthias Westerhausen
      Institut f\"ur anorganische und analytische Chemie
      Friedrich-Schiller-Universit\"at Jena
      August-Bebel-Str. 2
      07743 Jena
      Germany
;
_publ_contact_author_email m.we@uni-jena.de
_publ_contact_author_fax '03641 948 102'
_publ_contact_author_phone '03641 948 110'
_publ_section_title
;
 Stable "Inverse" Sandwich Complex with Unprecedented Organocalcium(I):
 Crystal Structures of [(thf)2Mg(Br)-C6H2-2,4,6-Ph3] and
 [(thf)3Ca{\m-C6H3-1,3,5-Ph3}Ca(thf)3]
;
_journal_name_full 'Journal of the American Chemical Society'
_journal_page_first 2977
_journal_page_last 2985
_journal_paper_doi 10.1021/ja808524y
_journal_volume 131
_journal_year 2009
_chemical_formula_moiety 'C32 H33 Br Mg O2'
_chemical_formula_sum 'C32 H33 Br Mg O2'
_chemical_formula_weight 553.80
_chemical_name_systematic
; 
 ? 
;
_space_group_IT_number 61
_symmetry_cell_setting orthorhombic
_symmetry_space_group_name_Hall '-P 2ac 2ab'
_symmetry_space_group_name_H-M 'P b c a'
_atom_sites_solution_hydrogens geom
_atom_sites_solution_primary direct
_atom_sites_solution_secondary difmap
_audit_creation_method SHELXL-97
_cell_angle_alpha 90.00
_cell_angle_beta 90.00
_cell_angle_gamma 90.00
_cell_formula_units_Z 8
_cell_length_a 8.7189(2)
_cell_length_b 20.6162(5)
_cell_length_c 30.8439(6)
_cell_measurement_reflns_used 33922
_cell_measurement_temperature 183(2)
_cell_measurement_theta_max 27.47
_cell_measurement_theta_min 2.38
_cell_volume 5544.2(2)
_computing_cell_refinement DENZO
_computing_data_collection COLLECT
_computing_data_reduction DENZO
_computing_molecular_graphics SHELXTL/PC
_computing_publication_material SHELXL-97
_computing_structure_refinement 'SHELXL-97 (Sheldrick, 1997)'
_computing_structure_solution 'SHELXS-97 (Sheldrick, 1990)'
_diffrn_ambient_temperature 183(2)
_diffrn_measured_fraction_theta_full 0.999
_diffrn_measured_fraction_theta_max 0.999
_diffrn_measurement_device_type KappaCCD
_diffrn_measurement_method 'phi- + omega-scan'
_diffrn_radiation_monochromator graphite
_diffrn_radiation_source 'fine-focus sealed tube'
_diffrn_radiation_type MoK\a
_diffrn_radiation_wavelength 0.71073
_diffrn_reflns_av_R_equivalents 0.0940
_diffrn_reflns_av_sigmaI/netI 0.0670
_diffrn_reflns_limit_h_max 11
_diffrn_reflns_limit_h_min -11
_diffrn_reflns_limit_k_max 26
_diffrn_reflns_limit_k_min -19
_diffrn_reflns_limit_l_max 40
_diffrn_reflns_limit_l_min -35
_diffrn_reflns_number 33922
_diffrn_reflns_theta_full 27.47
_diffrn_reflns_theta_max 27.47
_diffrn_reflns_theta_min 2.38
_exptl_absorpt_coefficient_mu 1.532
_exptl_absorpt_correction_type none
_exptl_crystal_colour colourless
_exptl_crystal_density_diffrn 1.327
_exptl_crystal_density_method 'not measured'
_exptl_crystal_description prism
_exptl_crystal_F_000 2304
_exptl_crystal_size_max 0.05
_exptl_crystal_size_mid 0.05
_exptl_crystal_size_min 0.05
_refine_diff_density_max 0.338
_refine_diff_density_min -0.476
_refine_diff_density_rms 0.090
_refine_ls_extinction_method none
_refine_ls_goodness_of_fit_ref 1.004
_refine_ls_hydrogen_treatment mixed
_refine_ls_matrix_type full
_refine_ls_number_parameters 333
_refine_ls_number_reflns 6343
_refine_ls_number_restraints 0
_refine_ls_restrained_S_all 1.004
_refine_ls_R_factor_all 0.0960
_refine_ls_R_factor_gt 0.0456
_refine_ls_shift/su_max 0.000
_refine_ls_shift/su_mean 0.000
_refine_ls_structure_factor_coef Fsqd
_refine_ls_weighting_details 'calc w=1/[\s^2^(Fo^2^)+(0.0420P)^2^+2.7082P] where P=(Fo^2^+2Fc^2^)/3'
_refine_ls_weighting_scheme calc
_refine_ls_wR_factor_gt 0.0859
_refine_ls_wR_factor_ref 0.1014
_reflns_number_gt 4096
_reflns_number_total 6343
_reflns_threshold_expression >2sigma(I)
_cod_data_source_file ja808524y_si_001_2.cif
_cod_data_source_block FO3566
_cod_original_sg_symbol_Hall -P2ac2ab
_cod_database_code 4103970

loop_
_symmetry_equiv_pos_as_xyz
'x, y, z'
'-x+1/2, -y, z+1/2'
'-x, y+1/2, -z+1/2'
'x+1/2, -y+1/2, -z'
'-x, -y, -z'
'x-1/2, y, -z-1/2'
'x, -y-1/2, z-1/2'
'-x-1/2, y-1/2, z'

loop_
_atom_site_label
_atom_site_type_symbol
_atom_site_fract_x
_atom_site_fract_y
_atom_site_fract_z
_atom_site_U_iso_or_equiv
_atom_site_adp_type
_atom_site_occupancy
_atom_site_symmetry_multiplicity
_atom_site_calc_flag
_atom_site_refinement_flags
Br1 Br 0.67781(3) 0.334306(14) 0.055647(9) 0.03510(10) Uani 1 1 d .
Mg1 Mg 0.56540(10) 0.24774(4) 0.10089(3) 0.0247(2) Uani 1 1 d .
O1 O 0.3451(2) 0.27690(9) 0.11218(6) 0.0297(4) Uani 1 1 d .
O2 O 0.5089(2) 0.18000(9) 0.05582(5) 0.0321(5) Uani 1 1 d .
C1 C 0.6584(3) 0.20180(13) 0.15761(8) 0.0214(6) Uani 1 1 d .
C2 C 0.6225(3) 0.22565(13) 0.19962(8) 0.0208(6) Uani 1 1 d .
C3 C 0.6493(3) 0.18914(13) 0.23729(8) 0.0217(6) Uani 1 1 d .
H3 H 0.626(3) 0.2088(12) 0.2653(8) 0.022(7) Uiso 1 1 d .
C4 C 0.7163(3) 0.12780(12) 0.23546(8) 0.0203(6) Uani 1 1 d .
C5 C 0.7567(3) 0.10447(14) 0.19475(8) 0.0233(6) Uani 1 1 d .
H5 H 0.803(3) 0.0656(13) 0.1933(8) 0.023(7) Uiso 1 1 d .
C6 C 0.7324(3) 0.14067(13) 0.15702(8) 0.0212(6) Uani 1 1 d .
C7 C 0.5589(3) 0.29255(12) 0.20419(8) 0.0208(6) Uani 1 1 d .
C8 C 0.6119(3) 0.34261(13) 0.17762(8) 0.0243(6) Uani 1 1 d .
H8A H 0.6895 0.3337 0.1569 0.029 Uiso 1 1 calc R
C9 C 0.5542(3) 0.40470(13) 0.18073(8) 0.0281(6) Uani 1 1 d .
H9A H 0.5910 0.4378 0.1620 0.034 Uiso 1 1 calc R
C10 C 0.4426(3) 0.41874(13) 0.21122(9) 0.0299(7) Uani 1 1 d .
H10A H 0.4029 0.4615 0.2136 0.036 Uiso 1 1 calc R
C11 C 0.3889(3) 0.37032(14) 0.23824(9) 0.0303(7) Uani 1 1 d .
H11A H 0.3126 0.3799 0.2593 0.036 Uiso 1 1 calc R
C12 C 0.4461(3) 0.30805(14) 0.23472(8) 0.0256(6) Uani 1 1 d .
H12A H 0.4081 0.2751 0.2534 0.031 Uiso 1 1 calc R
C13 C 0.7475(3) 0.09000(13) 0.27575(8) 0.0209(6) Uani 1 1 d .
C14 C 0.6540(3) 0.09565(13) 0.31207(8) 0.0232(6) Uani 1 1 d .
H14A H 0.5689 0.1244 0.3113 0.028 Uiso 1 1 calc R
C15 C 0.6828(3) 0.05994(13) 0.34941(8) 0.0277(6) Uani 1 1 d .
H15A H 0.6177 0.0644 0.3739 0.033 Uiso 1 1 calc R
C16 C 0.8058(3) 0.01803(14) 0.35097(9) 0.0306(6) Uani 1 1 d .
H16A H 0.8255 -0.0065 0.3764 0.037 Uiso 1 1 calc R
C17 C 0.9000(3) 0.01202(14) 0.31526(9) 0.0314(7) Uani 1 1 d .
H17A H 0.9852 -0.0167 0.3162 0.038 Uiso 1 1 calc R
C18 C 0.8717(3) 0.04730(13) 0.27816(8) 0.0259(6) Uani 1 1 d .
H18A H 0.9376 0.0425 0.2538 0.031 Uiso 1 1 calc R
C19 C 0.7953(3) 0.11505(13) 0.11526(8) 0.0240(6) Uani 1 1 d .
C20 C 0.7866(3) 0.04948(14) 0.10378(8) 0.0296(7) Uani 1 1 d .
H20A H 0.7332 0.0200 0.1220 0.035 Uiso 1 1 calc R
C21 C 0.8552(3) 0.02713(15) 0.06606(9) 0.0385(8) Uani 1 1 d .
H21A H 0.8491 -0.0175 0.0587 0.046 Uiso 1 1 calc R
C22 C 0.9326(4) 0.06982(16) 0.03904(9) 0.0403(8) Uani 1 1 d .
H22A H 0.9797 0.0544 0.0133 0.048 Uiso 1 1 calc R
C23 C 0.9411(3) 0.13452(16) 0.04956(9) 0.0355(7) Uani 1 1 d .
H23A H 0.9933 0.1638 0.0309 0.043 Uiso 1 1 calc R
C24 C 0.8735(3) 0.15696(14) 0.08735(8) 0.0271(6) Uani 1 1 d .
H24A H 0.8804 0.2017 0.0944 0.033 Uiso 1 1 calc R
C25 C 0.2401(3) 0.24219(15) 0.14097(9) 0.0350(7) Uani 1 1 d .
H25A H 0.2947 0.2265 0.1671 0.042 Uiso 1 1 calc R
H25B H 0.1938 0.2046 0.1259 0.042 Uiso 1 1 calc R
C26 C 0.1194(3) 0.29084(16) 0.15304(9) 0.0395(8) Uani 1 1 d .
H26A H 0.1502 0.3162 0.1789 0.047 Uiso 1 1 calc R
H26B H 0.0198 0.2694 0.1589 0.047 Uiso 1 1 calc R
C27 C 0.1107(3) 0.33339(16) 0.11306(10) 0.0408(8) Uani 1 1 d .
H27A H 0.0473 0.3130 0.0902 0.049 Uiso 1 1 calc R
H27B H 0.0679 0.3766 0.1201 0.049 Uiso 1 1 calc R
C28 C 0.2763(3) 0.33830(15) 0.09927(10) 0.0405(8) Uani 1 1 d .
H28A H 0.2843 0.3445 0.0675 0.049 Uiso 1 1 calc R
H28B H 0.3276 0.3751 0.1140 0.049 Uiso 1 1 calc R
C29 C 0.4039(4) 0.12804(17) 0.06529(11) 0.0536(10) Uani 1 1 d .
H29A H 0.2969 0.1439 0.0639 0.064 Uiso 1 1 calc R
H29B H 0.4231 0.1108 0.0948 0.064 Uiso 1 1 calc R
C30 C 0.4290(4) 0.07618(16) 0.03227(10) 0.0485(9) Uani 1 1 d .
H30A H 0.3306 0.0634 0.0188 0.058 Uiso 1 1 calc R
H30B H 0.4759 0.0374 0.0458 0.058 Uiso 1 1 calc R
C31 C 0.5366(4) 0.10529(15) -0.00142(9) 0.0405(8) Uani 1 1 d .
H31A H 0.6393 0.0850 0.0002 0.049 Uiso 1 1 calc R
H31B H 0.4952 0.0992 -0.0310 0.049 Uiso 1 1 calc R
C32 C 0.5448(4) 0.17664(15) 0.01004(8) 0.0390(8) Uani 1 1 d .
H32A H 0.6487 0.1940 0.0044 0.047 Uiso 1 1 calc R
H32B H 0.4696 0.2018 -0.0071 0.047 Uiso 1 1 calc R

loop_
_atom_site_aniso_label
_atom_site_aniso_U_11
_atom_site_aniso_U_22
_atom_site_aniso_U_33
_atom_site_aniso_U_23
_atom_site_aniso_U_13
_atom_site_aniso_U_12
Br1 0.03845(17) 0.03509(19) 0.03177(16) 0.00892(14) 0.00399(13) -0.00610(14)
Mg1 0.0254(5) 0.0270(5) 0.0217(4) 0.0030(4) -0.0006(4) -0.0011(4)
O1 0.0257(10) 0.0292(11) 0.0341(10) 0.0080(9) 0.0005(8) 0.0025(8)
O2 0.0392(11) 0.0323(12) 0.0246(9) -0.0018(8) -0.0006(9) -0.0064(9)
C1 0.0193(13) 0.0235(15) 0.0215(13) -0.0007(11) 0.0010(11) -0.0026(11)
C2 0.0193(13) 0.0222(15) 0.0208(13) 0.0001(11) -0.0012(10) -0.0006(11)
C3 0.0215(14) 0.0214(15) 0.0221(13) -0.0046(11) 0.0000(11) -0.0037(11)
C4 0.0187(13) 0.0189(15) 0.0233(13) 0.0009(11) -0.0005(10) -0.0021(11)
C5 0.0181(13) 0.0217(16) 0.0301(15) 0.0020(12) -0.0007(11) 0.0037(12)
C6 0.0196(13) 0.0228(15) 0.0214(13) -0.0003(11) -0.0003(11) -0.0012(11)
C7 0.0226(13) 0.0201(15) 0.0198(12) -0.0018(11) -0.0060(11) -0.0004(11)
C8 0.0279(14) 0.0255(16) 0.0194(13) -0.0013(12) 0.0009(11) -0.0024(12)
C9 0.0362(16) 0.0203(16) 0.0278(14) 0.0054(12) -0.0041(13) -0.0035(13)
C10 0.0349(16) 0.0198(16) 0.0351(16) -0.0035(13) -0.0082(13) 0.0060(13)
C11 0.0326(15) 0.0289(18) 0.0295(15) -0.0041(13) 0.0022(12) 0.0060(13)
C12 0.0278(14) 0.0271(16) 0.0219(13) 0.0017(12) 0.0009(12) -0.0023(13)
C13 0.0196(13) 0.0212(15) 0.0220(12) 0.0003(11) -0.0039(11) -0.0053(11)
C14 0.0244(14) 0.0196(14) 0.0255(14) -0.0007(11) -0.0033(11) -0.0002(12)
C15 0.0308(15) 0.0283(16) 0.0240(13) -0.0017(12) 0.0023(12) -0.0048(14)
C16 0.0392(17) 0.0266(16) 0.0259(14) 0.0049(12) -0.0067(13) -0.0061(14)
C17 0.0274(15) 0.0291(17) 0.0376(16) 0.0050(13) -0.0031(13) 0.0017(13)
C18 0.0230(14) 0.0291(17) 0.0258(14) 0.0019(12) -0.0006(11) -0.0009(12)
C19 0.0234(14) 0.0256(16) 0.0231(13) -0.0014(12) -0.0035(11) 0.0048(12)
C20 0.0343(16) 0.0269(17) 0.0274(14) 0.0012(12) -0.0008(12) 0.0060(13)
C21 0.051(2) 0.0278(18) 0.0368(16) -0.0083(14) -0.0024(15) 0.0086(15)
C22 0.0471(19) 0.044(2) 0.0298(15) -0.0086(15) 0.0063(15) 0.0132(16)
C23 0.0345(16) 0.043(2) 0.0292(15) 0.0018(14) 0.0082(13) 0.0032(14)
C24 0.0290(14) 0.0255(16) 0.0269(14) -0.0002(12) 0.0013(12) 0.0036(12)
C25 0.0297(15) 0.0410(19) 0.0344(16) 0.0070(14) 0.0032(13) -0.0043(14)
C26 0.0291(15) 0.057(2) 0.0320(16) -0.0058(15) 0.0008(13) 0.0017(15)
C27 0.0312(16) 0.0379(19) 0.0534(19) 0.0019(16) -0.0065(15) 0.0056(15)
C28 0.0344(17) 0.0352(19) 0.0520(19) 0.0140(15) -0.0069(14) 0.0037(15)
C29 0.053(2) 0.046(2) 0.062(2) -0.0137(18) 0.0176(18) -0.0217(18)
C30 0.069(2) 0.035(2) 0.0414(18) -0.0021(16) -0.0016(18) -0.0058(18)
C31 0.048(2) 0.038(2) 0.0353(16) -0.0061(14) -0.0017(15) 0.0027(15)
C32 0.0490(19) 0.046(2) 0.0221(14) -0.0007(13) -0.0012(14) -0.0074(16)

loop_
_atom_type_symbol
_atom_type_description
_atom_type_scat_dispersion_real
_atom_type_scat_dispersion_imag
_atom_type_scat_source
C C 0.0033 0.0016 'International Tables Vol C Tables 4.2.6.8 and 6.1.1.4'
H H 0.0000 0.0000 'International Tables Vol C Tables 4.2.6.8 and 6.1.1.4'
O O 0.0106 0.0060 'International Tables Vol C Tables 4.2.6.8 and 6.1.1.4'
Mg Mg 0.0486 0.0363 'International Tables Vol C Tables 4.2.6.8 and 6.1.1.4'
Br Br -0.2901 2.4595 'International Tables Vol C Tables 4.2.6.8 and 6.1.1.4'

loop_
_geom_angle_atom_site_label_1
_geom_angle_atom_site_label_2
_geom_angle_atom_site_label_3
_geom_angle
O2 Mg1 O1 95.23(8)
O2 Mg1 C1 110.23(10)
O1 Mg1 C1 110.23(9)
O2 Mg1 Br1 101.92(6)
O1 Mg1 Br1 104.89(6)
C1 Mg1 Br1 129.00(8)
C28 O1 C25 109.5(2)
C28 O1 Mg1 126.62(16)
C25 O1 Mg1 123.24(16)
C29 O2 C32 107.4(2)
C29 O2 Mg1 121.81(17)
C32 O2 Mg1 130.39(17)
C6 C1 C2 114.8(2)
C6 C1 Mg1 123.63(17)
C2 C1 Mg1 120.46(19)
C3 C2 C1 122.2(2)
C3 C2 C7 118.6(2)
C1 C2 C7 119.2(2)
C4 C3 C2 121.5(2)
C4 C3 H3 120.0(15)
C2 C3 H3 118.4(15)
C5 C4 C3 117.2(2)
C5 C4 C13 121.7(2)
C3 C4 C13 121.1(2)
C4 C5 C6 121.9(3)
C4 C5 H5 117.8(16)
C6 C5 H5 120.3(16)
C5 C6 C1 122.2(2)
C5 C6 C19 118.2(2)
C1 C6 C19 119.5(2)
C8 C7 C12 117.3(2)
C8 C7 C2 120.3(2)
C12 C7 C2 122.4(2)
C9 C8 C7 121.7(2)
C9 C8 H8A 119.2
C7 C8 H8A 119.2
C8 C9 C10 119.9(3)
C8 C9 H9A 120.1
C10 C9 H9A 120.1
C11 C10 C9 119.8(3)
C11 C10 H10A 120.1
C9 C10 H10A 120.1
C10 C11 C12 120.1(3)
C10 C11 H11A 119.9
C12 C11 H11A 119.9
C11 C12 C7 121.3(2)
C11 C12 H12A 119.4
C7 C12 H12A 119.4
C14 C13 C18 117.7(2)
C14 C13 C4 121.4(2)
C18 C13 C4 121.0(2)
C13 C14 C15 121.1(2)
C13 C14 H14A 119.4
C15 C14 H14A 119.4
C16 C15 C14 120.1(3)
C16 C15 H15A 119.9
C14 C15 H15A 119.9
C15 C16 C17 119.5(3)
C15 C16 H16A 120.3
C17 C16 H16A 120.3
C18 C17 C16 120.6(3)
C18 C17 H17A 119.7
C16 C17 H17A 119.7
C17 C18 C13 121.0(2)
C17 C18 H18A 119.5
C13 C18 H18A 119.5
C24 C19 C20 117.9(2)
C24 C19 C6 119.4(2)
C20 C19 C6 122.6(2)
C21 C20 C19 120.7(3)
C21 C20 H20A 119.7
C19 C20 H20A 119.7
C22 C21 C20 120.2(3)
C22 C21 H21A 119.9
C20 C21 H21A 119.9
C23 C22 C21 120.0(3)
C23 C22 H22A 120.0
C21 C22 H22A 120.0
C22 C23 C24 120.0(3)
C22 C23 H23A 120.0
C24 C23 H23A 120.0
C23 C24 C19 121.3(3)
C23 C24 H24A 119.4
C19 C24 H24A 119.4
O1 C25 C26 105.2(2)
O1 C25 H25A 110.7
C26 C25 H25A 110.7
O1 C25 H25B 110.7
C26 C25 H25B 110.7
H25A C25 H25B 108.8
C25 C26 C27 102.7(2)
C25 C26 H26A 111.2
C27 C26 H26A 111.2
C25 C26 H26B 111.2
C27 C26 H26B 111.2
H26A C26 H26B 109.1
C28 C27 C26 102.7(2)
C28 C27 H27A 111.2
C26 C27 H27A 111.2
C28 C27 H27B 111.2
C26 C27 H27B 111.2
H27A C27 H27B 109.1
O1 C28 C27 105.0(2)
O1 C28 H28A 110.7
C27 C28 H28A 110.7
O1 C28 H28B 110.7
C27 C28 H28B 110.7
H28A C28 H28B 108.8
O2 C29 C30 107.6(3)
O2 C29 H29A 110.2
C30 C29 H29A 110.2
O2 C29 H29B 110.2
C30 C29 H29B 110.2
H29A C29 H29B 108.5
C29 C30 C31 105.9(3)
C29 C30 H30A 110.6
C31 C30 H30A 110.6
C29 C30 H30B 110.6
C31 C30 H30B 110.6
H30A C30 H30B 108.7
C32 C31 C30 104.6(2)
C32 C31 H31A 110.8
C30 C31 H31A 110.8
C32 C31 H31B 110.8
C30 C31 H31B 110.8
H31A C31 H31B 108.9
O2 C32 C31 105.3(2)
O2 C32 H32A 110.7
C31 C32 H32A 110.7
O2 C32 H32B 110.7
C31 C32 H32B 110.7
H32A C32 H32B 108.8

loop_
_geom_bond_atom_site_label_1
_geom_bond_atom_site_label_2
_geom_bond_distance
Br1 Mg1 2.4683(9)
Mg1 O2 2.0310(19)
Mg1 O1 2.0425(19)
Mg1 C1 2.148(3)
O1 C28 1.456(3)
O1 C25 1.462(3)
O2 C29 1.439(4)
O2 C32 1.448(3)
C1 C6 1.416(4)
C1 C2 1.421(3)
C2 C3 1.404(4)
C2 C7 1.493(4)
C3 C4 1.394(4)
C3 H3 0.97(2)
C4 C5 1.390(3)
C4 C13 1.492(3)
C5 C6 1.399(3)
C5 H5 0.90(3)
C6 C19 1.496(3)
C7 C8 1.396(3)
C7 C12 1.399(3)
C8 C9 1.379(4)
C8 H8A 0.9500
C9 C10 1.384(4)
C9 H9A 0.9500
C10 C11 1.382(4)
C10 H10A 0.9500
C11 C12 1.381(4)
C11 H11A 0.9500
C12 H12A 0.9500
C13 C14 1.391(3)
C13 C18 1.397(4)
C14 C15 1.390(4)
C14 H14A 0.9500
C15 C16 1.378(4)
C15 H15A 0.9500
C16 C17 1.380(4)
C16 H16A 0.9500
C17 C18 1.378(4)
C17 H17A 0.9500
C18 H18A 0.9500
C19 C24 1.398(4)
C19 C20 1.399(4)
C20 C21 1.387(4)
C20 H20A 0.9500
C21 C22 1.388(4)
C21 H21A 0.9500
C22 C23 1.375(4)
C22 H22A 0.9500
C23 C24 1.386(4)
C23 H23A 0.9500
C24 H24A 0.9500
C25 C26 1.501(4)
C25 H25A 0.9900
C25 H25B 0.9900
C26 C27 1.515(4)
C26 H26A 0.9900
C26 H26B 0.9900
C27 C28 1.509(4)
C27 H27A 0.9900
C27 H27B 0.9900
C28 H28A 0.9900
C28 H28B 0.9900
C29 C30 1.492(4)
C29 H29A 0.9900
C29 H29B 0.9900
C30 C31 1.523(4)
C30 H30A 0.9900
C30 H30B 0.9900
C31 C32 1.515(4)
C31 H31A 0.9900
C31 H31B 0.9900
C32 H32A 0.9900
C32 H32B 0.9900
